data_2239144
loop_
_publ_author_name
'Feng, Tian-Jun'

_publ_section_title
;
 4-Chloro-2-[(<i>E</i>)-(4-fluorophenyl)iminomethyl]phenol
;
_journal_coeditor_code ZL2572
_journal_issue 1
_journal_name_full 'Acta Crystallographica Section E'
_journal_page_first o42
_journal_paper_doi 10.1107/S1600536813033278
_journal_volume 70
_journal_year 2014
_chemical_formula_iupac 'C13 H9 Cl F N O'
_chemical_formula_moiety 'C13 H9 Cl F N O'
_chemical_formula_sum 'C13 H9 Cl F N O'
_chemical_formula_weight 249.66
_chemical_name_systematic
;
4-Chloro-2-[(<i>E</i>)-(4-fluorophenyl)iminomethyl]phenol
;
_space_group_IT_number 14
_symmetry_cell_setting monoclinic
_symmetry_space_group_name_Hall '-P 2yn'
_symmetry_space_group_name_H-M 'P 1 21/n 1'
_atom_sites_solution_hydrogens geom
_atom_sites_solution_primary direct
_atom_sites_solution_secondary difmap
_audit_creation_method SHELXL-97
_cell_angle_alpha 90.00
_cell_angle_beta 94.153(16)
_cell_angle_gamma 90.00
_cell_formula_units_Z 4
_cell_length_a 4.5140(9)
_cell_length_b 20.560(4)
_cell_length_c 12.0712(19)
_cell_measurement_reflns_used 3100
_cell_measurement_temperature 293(2)
_cell_measurement_theta_max 26.00
_cell_measurement_theta_min 1.66
_cell_volume 1117.4(4)
_computing_cell_refinement 'CrysAlis PRO (Agilent, 2011)'
_computing_data_collection 'CrysAlis PRO (Agilent, 2011)'
_computing_data_reduction 'CrysAlis PRO (Agilent, 2011)'
_computing_molecular_graphics 'ORTEPIII (Burnett & Johnson, 1996)'
_computing_publication_material 'SHELXL97 (Sheldrick, 2008)'
_computing_structure_refinement 'SHELXL97 (Sheldrick, 2008)'
_computing_structure_solution 'SHELXS97 (Sheldrick, 2008)'
_diffrn_ambient_temperature 293(2)
_diffrn_measured_fraction_theta_full 0.999
_diffrn_measured_fraction_theta_max 0.999
_diffrn_measurement_device_type 'Agilent Xcalibur (Eos, Gemini)'
_diffrn_measurement_method '\w scans'
_diffrn_radiation_monochromator graphite
_diffrn_radiation_source 'fine-focus sealed tube'
_diffrn_radiation_type MoK\a
_diffrn_radiation_wavelength 0.71073
_diffrn_reflns_av_R_equivalents 0.0646
_diffrn_reflns_av_sigmaI/netI 0.0771
_diffrn_reflns_limit_h_max 5
_diffrn_reflns_limit_h_min -5
_diffrn_reflns_limit_k_max 24
_diffrn_reflns_limit_k_min -23
_diffrn_reflns_limit_l_max 14
_diffrn_reflns_limit_l_min -14
_diffrn_reflns_number 6481
_diffrn_reflns_theta_full 25.20
_diffrn_reflns_theta_max 25.20
_diffrn_reflns_theta_min 2.61
_diffrn_standards_decay_% 0
_diffrn_standards_interval_count 0
_diffrn_standards_interval_time 0
_diffrn_standards_number 0
_exptl_absorpt_coefficient_mu 0.335
_exptl_absorpt_correction_T_max 0.942
_exptl_absorpt_correction_T_min 0.908
_exptl_absorpt_correction_type multi-scan
_exptl_absorpt_process_details '(CrysAlis PRO; Agilent, 2011)'
_exptl_crystal_colour yellow
_exptl_crystal_density_diffrn 1.484
_exptl_crystal_density_method 'not measured'
_exptl_crystal_description block
_exptl_crystal_F_000 512
_exptl_crystal_size_max 0.34
_exptl_crystal_size_mid 0.27
_exptl_crystal_size_min 0.22
_refine_diff_density_max 0.191
_refine_diff_density_min -0.226
_refine_ls_extinction_method none
_refine_ls_goodness_of_fit_ref 1.044
_refine_ls_hydrogen_treatment constr
_refine_ls_matrix_type full
_refine_ls_number_parameters 155
_refine_ls_number_reflns 2016
_refine_ls_number_restraints 0
_refine_ls_restrained_S_all 1.044
_refine_ls_R_factor_all 0.1123
_refine_ls_R_factor_gt 0.0560
_refine_ls_shift/su_max 0.000
_refine_ls_shift/su_mean 0.000
_refine_ls_structure_factor_coef Fsqd
_refine_ls_weighting_details 'calc w=1/[\s^2^(Fo^2^)+(0.0516P)^2^+0.0000P] where P=(Fo^2^+2Fc^2^)/3'
_refine_ls_weighting_scheme calc
_refine_ls_wR_factor_gt 0.1154
_refine_ls_wR_factor_ref 0.1530
_reflns_number_gt 1143
_reflns_number_total 2016
_reflns_threshold_expression I>2sigma(I)
_cod_data_source_file zl2572sup1.cif
_cod_data_source_block I
_cod_original_cell_volume 1117.4(3)
_cod_original_sg_symbol_H-M 'P 21/n'
_cod_database_code 2239144
_cod_database_fobs_code 2239144

loop_
_symmetry_equiv_pos_as_xyz
'x, y, z'
'-x+1/2, y+1/2, -z+1/2'
'-x, -y, -z'
'x-1/2, -y-1/2, z-1/2'

loop_
_atom_site_type_symbol
_atom_site_label
_atom_site_fract_x
_atom_site_fract_y
_atom_site_fract_z
_atom_site_U_iso_or_equiv
_atom_site_adp_type
_atom_site_calc_flag
_atom_site_refinement_flags
_atom_site_occupancy
_atom_site_symmetry_multiplicity
C C1 0.2601(7) 0.22941(16) 0.7977(3) 0.0364(8) Uani d . 1 1
C C2 0.1287(7) 0.22602(17) 0.6887(3) 0.0409(8) Uani d . 1 1
C C3 -0.0847(8) 0.17908(18) 0.6617(3) 0.0485(10) Uani d . 1 1
H H3 -0.1728 0.1772 0.5897 0.058 Uiso calc R 1 1
C C4 -0.1685(8) 0.13523(18) 0.7395(3) 0.0480(9) Uani d . 1 1
H H4 -0.3112 0.1038 0.7202 0.058 Uiso calc R 1 1
C C5 -0.0384(8) 0.13834(17) 0.8465(3) 0.0462(9) Uani d . 1 1
C C6 0.1714(7) 0.18464(16) 0.8761(3) 0.0456(9) Uani d . 1 1
H H6 0.2552 0.1863 0.9488 0.055 Uiso calc R 1 1
C C7 0.4848(7) 0.27750(17) 0.8303(3) 0.0420(9) Uani d . 1 1
H H7 0.5699 0.2772 0.9028 0.050 Uiso calc R 1 1
C C8 0.7834(7) 0.36833(16) 0.7949(3) 0.0380(8) Uani d . 1 1
C C9 0.8940(7) 0.37974(17) 0.9038(3) 0.0477(9) Uani d . 1 1
H H9 0.8310 0.3540 0.9610 0.057 Uiso calc R 1 1
C C10 1.0968(8) 0.42908(17) 0.9277(3) 0.0517(10) Uani d . 1 1
H H10 1.1698 0.4370 1.0005 0.062 Uiso calc R 1 1
C C11 1.1880(8) 0.46601(17) 0.8424(3) 0.0487(9) Uani d . 1 1
C C12 1.0866(8) 0.45657(18) 0.7349(3) 0.0524(10) Uani d . 1 1
H H12 1.1526 0.4824 0.6785 0.063 Uiso calc R 1 1
C C13 0.8819(8) 0.40728(17) 0.7116(3) 0.0494(10) Uani d . 1 1
H H13 0.8093 0.4002 0.6385 0.059 Uiso calc R 1 1
Cl Cl1 -0.1447(3) 0.08228(5) 0.94489(9) 0.0769(4) Uani d . 1 1
F F1 1.3866(5) 0.51483(10) 0.86620(19) 0.0767(7) Uani d . 1 1
N N1 0.5694(6) 0.32018(13) 0.7626(2) 0.0407(7) Uani d . 1 1
O O1 0.2061(6) 0.26776(13) 0.60954(19) 0.0573(7) Uani d . 1 1
H H1 0.3290 0.2937 0.6366 0.086 Uiso calc R 1 1

loop_
_atom_site_aniso_label
_atom_site_aniso_U_11
_atom_site_aniso_U_22
_atom_site_aniso_U_33
_atom_site_aniso_U_12
_atom_site_aniso_U_13
_atom_site_aniso_U_23
C1 0.0361(18) 0.039(2) 0.0332(19) 0.0018(16) -0.0011(15) -0.0019(16)
C2 0.044(2) 0.043(2) 0.035(2) -0.0010(17) 0.0013(16) -0.0047(17)
C3 0.052(2) 0.054(2) 0.038(2) 0.0012(19) -0.0047(18) -0.0142(19)
C4 0.048(2) 0.044(2) 0.051(2) -0.0036(18) 0.0013(19) -0.0134(19)
C5 0.053(2) 0.041(2) 0.044(2) -0.0051(18) 0.0023(18) -0.0012(17)
C6 0.051(2) 0.048(2) 0.037(2) 0.0005(18) -0.0034(17) -0.0033(18)
C7 0.0398(19) 0.046(2) 0.039(2) 0.0023(17) -0.0052(16) -0.0055(18)
C8 0.0378(19) 0.036(2) 0.039(2) 0.0013(15) -0.0008(16) -0.0005(17)
C9 0.052(2) 0.048(2) 0.043(2) -0.0075(18) 0.0015(18) -0.0019(18)
C10 0.059(2) 0.049(2) 0.045(2) -0.0026(19) -0.0100(19) -0.0030(19)
C11 0.045(2) 0.042(2) 0.058(3) -0.0080(17) -0.0024(19) -0.004(2)
C12 0.056(2) 0.049(2) 0.053(2) -0.005(2) 0.007(2) 0.0058(19)
C13 0.052(2) 0.053(2) 0.042(2) 0.0011(19) -0.0058(18) 0.0001(19)
Cl1 0.0965(9) 0.0668(8) 0.0659(7) -0.0274(6) -0.0031(6) 0.0137(6)
F1 0.0852(16) 0.0563(15) 0.0870(17) -0.0318(13) -0.0043(13) -0.0019(13)
N1 0.0397(16) 0.0414(17) 0.0407(17) -0.0025(14) 0.0010(13) -0.0040(15)
O1 0.0689(19) 0.0628(18) 0.0385(14) -0.0163(14) -0.0068(13) 0.0018(14)

loop_
_atom_type_symbol
_atom_type_description
_atom_type_scat_dispersion_real
_atom_type_scat_dispersion_imag
_atom_type_scat_source
C C 0.0033 0.0016 'International Tables Vol C Tables 4.2.6.8 and 6.1.1.4'
H H 0.0000 0.0000 'International Tables Vol C Tables 4.2.6.8 and 6.1.1.4'
N N 0.0061 0.0033 'International Tables Vol C Tables 4.2.6.8 and 6.1.1.4'
O O 0.0106 0.0060 'International Tables Vol C Tables 4.2.6.8 and 6.1.1.4'
Cl Cl 0.1484 0.1585 'International Tables Vol C Tables 4.2.6.8 and 6.1.1.4'
F F 0.0171 0.0103 'International Tables Vol C Tables 4.2.6.8 and 6.1.1.4'

loop_
_geom_angle_atom_site_label_1
_geom_angle_atom_site_label_2
_geom_angle_atom_site_label_3
_geom_angle
C6 C1 C2 118.6(3)
C6 C1 C7 119.6(3)
C2 C1 C7 121.8(3)
O1 C2 C3 119.2(3)
O1 C2 C1 121.2(3)
C3 C2 C1 119.5(3)
C4 C3 C2 121.2(3)
C4 C3 H3 119.4
C2 C3 H3 119.4
C3 C4 C5 119.3(3)
C3 C4 H4 120.4
C5 C4 H4 120.4
C6 C5 C4 121.0(3)
C6 C5 Cl1 119.9(3)
C4 C5 Cl1 119.1(3)
C5 C6 C1 120.4(3)
C5 C6 H6 119.8
C1 C6 H6 119.8
N1 C7 C1 122.1(3)
N1 C7 H7 119.0
C1 C7 H7 119.0
C13 C8 C9 118.5(3)
C13 C8 N1 116.9(3)
C9 C8 N1 124.6(3)
C10 C9 C8 120.5(3)
C10 C9 H9 119.8
C8 C9 H9 119.8
C11 C10 C9 118.8(3)
C11 C10 H10 120.6
C9 C10 H10 120.6
C12 C11 F1 118.5(3)
C12 C11 C10 122.8(4)
F1 C11 C10 118.7(3)
C11 C12 C13 118.1(4)
C11 C12 H12 120.9
C13 C12 H12 120.9
C8 C13 C12 121.3(3)
C8 C13 H13 119.3
C12 C13 H13 119.3
C7 N1 C8 122.3(3)
C2 O1 H1 109.5

loop_
_geom_bond_atom_site_label_1
_geom_bond_atom_site_label_2
_geom_bond_distance
C1 C6 1.400(4)
C1 C2 1.406(4)
C1 C7 1.450(4)
C2 O1 1.349(4)
C2 C3 1.385(4)
C3 C4 1.374(5)
C3 H3 0.9300
C4 C5 1.381(5)
C4 H4 0.9300
C5 C6 1.372(4)
C5 Cl1 1.747(4)
C6 H6 0.9300
C7 N1 1.276(4)
C7 H7 0.9300
C8 C13 1.384(4)
C8 C9 1.392(4)
C8 N1 1.418(4)
C9 C10 1.383(5)
C9 H9 0.9300
C10 C11 1.366(5)
C10 H10 0.9300
C11 C12 1.359(5)
C11 F1 1.362(4)
C12 C13 1.386(5)
C12 H12 0.9300
C13 H13 0.9300
O1 H1 0.8200

loop_
_geom_hbond_atom_site_label_D
_geom_hbond_atom_site_label_H
_geom_hbond_atom_site_label_A
_geom_hbond_site_symmetry_A
_geom_hbond_distance_DH
_geom_hbond_distance_HA
_geom_hbond_distance_DA
_geom_hbond_angle_DHA
C7 H7 O1 4_666 0.93 2.69 3.569(4) 157.8
C10 H10 F1 3_867 0.93 2.67 3.481(4) 146.5
O1 H1 N1 . 0.82 1.88 2.613(3) 147.5
